data_2240477
loop_
_publ_author_name
'A\,sk\?in, G\"ul\,cin \,Sefiye'
'\,Celik, Fatih'
'Dilek, Nefise'
'Necefo\(glu, Hacali'
'H\"okelek, Tuncer'

_publ_section_title
;
 Crystal structure of
 <i>catena</i>-poly[[diaquabis(4-formylbenzoato-\k<i>O</i>^1^)cobalt(II)]-\m-pyrazine-\k^2^<i>N</i>:<i>N</i>']
;
_journal_coeditor_code WM5129
_journal_issue 4
_journal_name_full 'Acta Crystallographica Section E'
_journal_page_first 339
_journal_page_last 341
_journal_paper_doi 10.1107/S205698901500403X
_journal_volume 71
_journal_year 2015
_chemical_formula_iupac '[Co (C8 H5 O3)2 (C4 H4 N2) (H2 O1)2]'
_chemical_formula_moiety 'C20 H18 Co N2 O8'
_chemical_formula_sum 'C20 H18 Co N2 O8'
_chemical_formula_weight 473.29
_chemical_name_systematic
<i>catena</i>-Poly[[diaquabis(4-formylbenzoato-\k<i>O</i>^1^)cobalt(II)]-\m-pyrazine-\k^2^<i>N</i>:<i>N</i>']
_space_group_IT_number 15
_symmetry_cell_setting monoclinic
_symmetry_space_group_name_Hall '-C 2yc'
_symmetry_space_group_name_H-M 'C 1 2/c 1'
_atom_sites_solution_hydrogens geom
_atom_sites_solution_primary direct
_atom_sites_solution_secondary difmap
_audit_creation_method SHELXL-97
_cell_angle_alpha 90.00
_cell_angle_beta 94.4320(10)
_cell_angle_gamma 90.00
_cell_formula_units_Z 4
_cell_length_a 22.1623(6)
_cell_length_b 7.1193(2)
_cell_length_c 12.2911(3)
_cell_measurement_reflns_used 9866
_cell_measurement_temperature 296(2)
_cell_measurement_theta_max 28.34
_cell_measurement_theta_min 2.38
_cell_volume 1933.49(9)
_computing_cell_refinement
;
<i>SAINT</i> (Bruker, 2012)
;
_computing_data_collection
;
<i>APEX2</i> (Bruker, 2012)
;
_computing_data_reduction
;
<i>SAINT</i> (Bruker, 2012)
;
_computing_molecular_graphics
;
<i>ORTEP-3</i> for Windows (Farrugia, 2012)
;
_computing_publication_material
;
WinGX (Farrugia, 2012) and PLATON (Spek, 2009)
;
_computing_structure_refinement
;
<i>SHELXL97</i> (Sheldrick, 2008)
;
_computing_structure_solution
;
<i>SHELXS97</i> (Sheldrick, 2008)
;
_diffrn_ambient_temperature 296(2)
_diffrn_measured_fraction_theta_full 1.000
_diffrn_measured_fraction_theta_max 1.000
_diffrn_measurement_device_type 'Bruker SMART BREEZE CCD'
_diffrn_measurement_method '\f and \w scans'
_diffrn_radiation_monochromator graphite
_diffrn_radiation_source 'fine-focus sealed tube'
_diffrn_radiation_type MoK\a
_diffrn_radiation_wavelength 0.71073
_diffrn_reflns_av_R_equivalents 0.0239
_diffrn_reflns_av_sigmaI/netI 0.0100
_diffrn_reflns_limit_h_max 29
_diffrn_reflns_limit_h_min -29
_diffrn_reflns_limit_k_max 9
_diffrn_reflns_limit_k_min -9
_diffrn_reflns_limit_l_max 16
_diffrn_reflns_limit_l_min -16
_diffrn_reflns_number 27023
_diffrn_reflns_theta_full 28.35
_diffrn_reflns_theta_max 28.35
_diffrn_reflns_theta_min 1.84
_exptl_absorpt_coefficient_mu 0.941
_exptl_absorpt_correction_T_max 0.9135
_exptl_absorpt_correction_T_min 0.8301
_exptl_absorpt_correction_type multi-scan
_exptl_absorpt_process_details
;
(<i>SADABS</i>; Bruker, 2012)
;
_exptl_crystal_colour orange
_exptl_crystal_density_diffrn 1.626
_exptl_crystal_density_method 'not measured'
_exptl_crystal_description block
_exptl_crystal_F_000 972
_exptl_crystal_size_max 0.47
_exptl_crystal_size_mid 0.22
_exptl_crystal_size_min 0.11
_refine_diff_density_max 0.349
_refine_diff_density_min -0.344
_refine_ls_extinction_method none
_refine_ls_goodness_of_fit_ref 1.061
_refine_ls_hydrogen_treatment mixed
_refine_ls_matrix_type full
_refine_ls_number_parameters 154
_refine_ls_number_reflns 2427
_refine_ls_number_restraints 1
_refine_ls_restrained_S_all 1.070
_refine_ls_R_factor_all 0.0263
_refine_ls_R_factor_gt 0.0250
_refine_ls_shift/su_max 0.001
_refine_ls_shift/su_mean 0.000
_refine_ls_structure_factor_coef Fsqd
_refine_ls_weighting_details 'calc w=1/[\s^2^(Fo^2^)+(0.0409P)^2^+1.5712P] where P=(Fo^2^+2Fc^2^)/3'
_refine_ls_weighting_scheme calc
_refine_ls_wR_factor_gt 0.0701
_refine_ls_wR_factor_ref 0.0714
_reflns_number_gt 2336
_reflns_number_total 2427
_reflns_threshold_expression I>2\s(I)
_cod_data_source_file wm5129sup1.cf
_cod_data_source_block I
_cod_original_sg_symbol_H-M 'C 2/c'
_cod_database_code 2240477
_cod_database_fobs_code 2240477

loop_
_symmetry_equiv_pos_as_xyz
'x, y, z'
'-x, y, -z+1/2'
'x+1/2, y+1/2, z'
'-x+1/2, y+1/2, -z+1/2'
'-x, -y, -z'
'x, -y, z-1/2'
'-x+1/2, -y+1/2, -z'
'x+1/2, -y+1/2, z-1/2'

loop_
_atom_site_type_symbol
_atom_site_label
_atom_site_fract_x
_atom_site_fract_y
_atom_site_fract_z
_atom_site_U_iso_or_equiv
_atom_site_adp_type
_atom_site_calc_flag
_atom_site_refinement_flags
_atom_site_occupancy
_atom_site_symmetry_multiplicity
Co Co1 1.0000 -0.05145(3) 0.7500 0.01998(9) Uani d S 1 2
O O1 0.91572(4) -0.04830(13) 0.80894(9) 0.0276(2) Uani d . 1 1
O O2 0.86274(5) -0.17780(18) 0.66579(9) 0.0402(3) Uani d . 1 1
O O3 0.60114(6) -0.1312(3) 0.95577(12) 0.0651(4) Uani d . 1 1
O O4 0.96115(5) -0.06701(18) 0.58454(9) 0.0352(2) Uani d . 1 1
H H41 0.9245(12) -0.104(4) 0.600(2) 0.058(6) Uiso d . 1 1
H H42 0.9564(12) 0.019(4) 0.555(2) 0.066(8) Uiso d . 1 1
N N1 1.0000 0.2518(2) 0.7500 0.0247(3) Uani d S 1 2
N N2 1.0000 0.6436(2) 0.7500 0.0235(3) Uani d S 1 2
C C1 0.86731(5) -0.11157(17) 0.75983(11) 0.0240(2) Uani d . 1 1
C C2 0.81095(5) -0.10250(17) 0.82116(10) 0.0226(2) Uani d . 1 1
C C3 0.81105(6) -0.0089(2) 0.92052(11) 0.0268(2) Uani d . 1 1
H H3 0.8467 0.0439 0.9518 0.032 Uiso calc R 1 1
C C4 0.75794(6) 0.0058(2) 0.97289(11) 0.0301(3) Uani d . 1 1
H H4 0.7580 0.0682 1.0394 0.036 Uiso calc R 1 1
C C5 0.70463(6) -0.0726(2) 0.92617(12) 0.0292(3) Uani d . 1 1
C C6 0.70446(6) -0.1685(2) 0.82755(12) 0.0307(3) Uani d . 1 1
H H6 0.6689 -0.2222 0.7967 0.037 Uiso calc R 1 1
C C7 0.75745(6) -0.18340(19) 0.77557(11) 0.0271(3) Uani d . 1 1
H H7 0.7574 -0.2478 0.7098 0.032 Uiso calc R 1 1
C C8 0.64849(8) -0.0553(3) 0.98296(15) 0.0430(4) Uani d D 1 1
H H8 0.6472(7) 0.029(2) 1.0463(12) 0.021(4) Uiso d D 1 1
C C9 0.97461(6) 0.35053(18) 0.82681(11) 0.0287(3) Uani d . 1 1
H H9 0.9563 0.2869 0.8815 0.034 Uiso calc R 1 1
C C10 0.97486(7) 0.54530(17) 0.82719(12) 0.0282(3) Uani d . 1 1
H H10 0.9571 0.6090 0.8825 0.034 Uiso calc R 1 1

loop_
_atom_site_aniso_label
_atom_site_aniso_U_11
_atom_site_aniso_U_22
_atom_site_aniso_U_33
_atom_site_aniso_U_12
_atom_site_aniso_U_13
_atom_site_aniso_U_23
Co1 0.01683(12) 0.01603(12) 0.02763(14) 0.000 0.00520(8) 0.000
O1 0.0180(4) 0.0288(5) 0.0366(5) -0.0022(3) 0.0058(4) -0.0040(4)
O2 0.0284(5) 0.0584(7) 0.0351(5) -0.0116(5) 0.0103(4) -0.0128(5)
O3 0.0296(6) 0.1092(13) 0.0583(8) -0.0015(7) 0.0149(5) 0.0049(9)
O4 0.0299(5) 0.0449(6) 0.0312(5) -0.0052(5) 0.0051(4) 0.0083(5)
N1 0.0217(7) 0.0178(6) 0.0353(8) 0.000 0.0065(6) 0.000
N2 0.0242(7) 0.0172(6) 0.0301(7) 0.000 0.0078(6) 0.000
C1 0.0197(5) 0.0204(5) 0.0324(6) -0.0004(4) 0.0059(4) 0.0013(5)
C2 0.0193(5) 0.0218(5) 0.0270(6) 0.0006(4) 0.0039(4) 0.0022(4)
C3 0.0224(6) 0.0303(6) 0.0272(6) 0.0003(5) -0.0008(5) -0.0012(5)
C4 0.0312(7) 0.0337(7) 0.0259(6) 0.0040(6) 0.0048(5) -0.0022(5)
C5 0.0236(6) 0.0332(7) 0.0317(6) 0.0046(5) 0.0086(5) 0.0055(5)
C6 0.0207(6) 0.0367(7) 0.0351(7) -0.0048(5) 0.0038(5) -0.0002(6)
C7 0.0234(6) 0.0308(6) 0.0274(6) -0.0050(5) 0.0048(5) -0.0036(5)
C8 0.0316(8) 0.0576(11) 0.0417(8) 0.0079(7) 0.0152(6) 0.0035(7)
C9 0.0318(6) 0.0211(6) 0.0349(7) -0.0002(5) 0.0137(5) 0.0036(5)
C10 0.0332(7) 0.0210(6) 0.0321(7) 0.0016(5) 0.0141(5) -0.0009(5)

loop_
_atom_type_symbol
_atom_type_description
_atom_type_scat_dispersion_real
_atom_type_scat_dispersion_imag
_atom_type_scat_source
C C 0.0033 0.0016 'International Tables Vol C Tables 4.2.6.8 and 6.1.1.4'
H H 0.0000 0.0000 'International Tables Vol C Tables 4.2.6.8 and 6.1.1.4'
N N 0.0061 0.0033 'International Tables Vol C Tables 4.2.6.8 and 6.1.1.4'
O O 0.0106 0.0060 'International Tables Vol C Tables 4.2.6.8 and 6.1.1.4'
Co Co 0.3494 0.9721 'International Tables Vol C Tables 4.2.6.8 and 6.1.1.4'

loop_
_geom_angle_atom_site_label_1
_geom_angle_atom_site_label_2
_geom_angle_atom_site_label_3
_geom_angle_site_symmetry_1
_geom_angle_site_symmetry_3
_geom_angle
O1 Co1 O1 . 2_756 178.75(5)
O1 Co1 O4 . . 91.46(4)
O1 Co1 O4 2_756 . 88.60(4)
O1 Co1 O4 . 2_756 88.60(4)
O1 Co1 O4 2_756 2_756 91.46(4)
O1 Co1 N1 . . 89.38(3)
O1 Co1 N1 2_756 . 89.38(3)
O1 Co1 N2 . 1_545 90.62(3)
O1 Co1 N2 2_756 1_545 90.62(3)
O4 Co1 O4 . 2_756 174.09(7)
O4 Co1 N1 . . 92.96(4)
O4 Co1 N1 2_756 . 92.96(4)
O4 Co1 N2 . 1_545 87.04(4)
O4 Co1 N2 2_756 1_545 87.04(4)
N1 Co1 N2 . 1_545 180.0000(10)
C1 O1 Co1 . . 125.81(9)
Co1 O4 H41 . . 96.6(15)
Co1 O4 H42 . . 118(2)
H41 O4 H42 . . 105(3)
C9 N1 Co1 . . 121.75(8)
C9 N1 Co1 2_756 . 121.75(8)
C9 N1 C9 . 2_756 116.49(15)
C10 N2 Co1 . 1_565 121.61(8)
C10 N2 Co1 2_756 1_565 121.61(8)
C10 N2 C10 . 2_756 116.79(15)
O1 C1 C2 . . 116.62(11)
O2 C1 O1 . . 125.42(12)
O2 C1 C2 . . 117.96(11)
C3 C2 C1 . . 120.92(11)
C3 C2 C7 . . 119.58(12)
C7 C2 C1 . . 119.46(11)
C2 C3 H3 . . 120.0
C4 C3 C2 . . 119.94(12)
C4 C3 H3 . . 120.0
C3 C4 C5 . . 120.15(13)
C3 C4 H4 . . 119.9
C5 C4 H4 . . 119.9
C4 C5 C6 . . 120.13(12)
C4 C5 C8 . . 119.41(14)
C6 C5 C8 . . 120.46(14)
C5 C6 H6 . . 120.2
C7 C6 C5 . . 119.67(12)
C7 C6 H6 . . 120.2
C2 C7 H7 . . 119.7
C6 C7 C2 . . 120.52(12)
C6 C7 H7 . . 119.7
O3 C8 C5 . . 125.34(17)
O3 C8 H8 . . 114.5(10)
C5 C8 H8 . . 120.1(10)
N1 C9 C10 . . 121.79(12)
N1 C9 H9 . . 119.1
C10 C9 H9 . . 119.1
N2 C10 C9 . . 121.57(12)
N2 C10 H10 . . 119.2
C9 C10 H10 . . 119.2

loop_
_geom_bond_atom_site_label_1
_geom_bond_atom_site_label_2
_geom_bond_site_symmetry_2
_geom_bond_distance
Co1 O1 . 2.0551(9)
Co1 O1 2_756 2.0551(9)
Co1 O4 . 2.1491(11)
Co1 O4 2_756 2.1491(11)
Co1 N1 . 2.1588(15)
Co1 N2 1_545 2.1714(15)
O1 C1 . 1.2721(16)
O2 C1 . 1.2451(17)
O3 C8 . 1.205(2)
O4 H41 . 0.89(3)
O4 H42 . 0.71(3)
N1 C9 . 1.3357(15)
N1 C9 2_756 1.3357(15)
N2 Co1 1_565 2.1714(15)
N2 C10 . 1.3347(15)
N2 C10 2_756 1.3347(15)
C2 C1 . 1.5093(17)
C2 C3 . 1.3911(18)
C2 C7 . 1.3961(17)
C3 H3 . 0.9300
C4 C3 . 1.3884(18)
C4 H4 . 0.9300
C5 C4 . 1.390(2)
C5 C6 . 1.391(2)
C5 C8 . 1.478(2)
C6 H6 . 0.9300
C7 C6 . 1.3836(18)
C7 H7 . 0.9300
C8 H8 . 0.984(13)
C9 H9 . 0.9300
C10 C9 . 1.3866(19)
C10 H10 . 0.9300

loop_
_geom_hbond_atom_site_label_D
_geom_hbond_atom_site_label_H
_geom_hbond_atom_site_label_A
_geom_hbond_site_symmetry_A
_geom_hbond_distance_DH
_geom_hbond_distance_HA
_geom_hbond_distance_DA
_geom_hbond_angle_DHA
_geom_hbond_publ_flag
O4 H41 O2 . 0.89(3) 1.72(3) 2.5909(16) 164(2) yes
O4 H42 O4 5_756 0.71(3) 2.63(3) 2.958(2) 111(2) yes
C10 H10 O3 7_657 0.93 2.46 3.320(2) 154 yes
C7 H7 Cg1 6_555 0.93 2.65 3.4216(15) 142 yes

loop_
_geom_torsion_atom_site_label_1
_geom_torsion_atom_site_label_2
_geom_torsion_atom_site_label_3
_geom_torsion_atom_site_label_4
_geom_torsion_site_symmetry_1
_geom_torsion_site_symmetry_4
_geom_torsion
O4 Co1 O1 C1 . . 23.45(11)
O4 Co1 O1 C1 2_756 . -150.64(11)
N1 Co1 O1 C1 . . 116.39(10)
N2 Co1 O1 C1 1_545 . -63.61(10)
O1 Co1 N1 C9 . . 35.39(8)
O1 Co1 N1 C9 2_756 . -144.61(8)
O1 Co1 N1 C9 . 2_756 -144.61(8)
O1 Co1 N1 C9 2_756 2_756 35.39(8)
O4 Co1 N1 C9 . . 126.82(8)
O4 Co1 N1 C9 2_756 . -53.18(8)
O4 Co1 N1 C9 . 2_756 -53.18(8)
O4 Co1 N1 C9 2_756 2_756 126.82(8)
Co1 O1 C1 O2 . . -3.6(2)
Co1 O1 C1 C2 . . 177.23(8)
Co1 N1 C9 C10 . . 179.66(10)
C9 N1 C9 C10 2_756 . -0.34(10)
Co1 N2 C10 C9 1_565 . 179.66(10)
C10 N2 C10 C9 2_756 . -0.34(10)
C3 C2 C1 O1 . . 7.53(18)
C3 C2 C1 O2 . . -171.75(13)
C7 C2 C1 O1 . . -174.80(12)
C7 C2 C1 O2 . . 5.92(18)
C1 C2 C3 C4 . . 176.79(12)
C7 C2 C3 C4 . . -0.9(2)
C1 C2 C7 C6 . . -176.64(12)
C3 C2 C7 C6 . . 1.1(2)
C5 C4 C3 C2 . . -0.1(2)
C4 C5 C6 C7 . . -0.8(2)
C6 C5 C4 C3 . . 1.0(2)
C8 C5 C4 C3 . . -179.86(14)
C8 C5 C6 C7 . . -179.95(14)
C4 C5 C8 O3 . . -172.93(18)
C6 C5 C8 O3 . . 6.3(3)
C2 C7 C6 C5 . . -0.2(2)
N2 C10 C9 N1 . . 0.7(2)
